data_1575636
loop_
_publ_author_name
'Hu, Kewei'
'Ge, Yu'
'Yang, Hang'
'Xu, Yue'
'Qian, Jiahao'
'Zhu, Xuncheng'
'Wu, Yue'
'Cui, Chaohua'
'Li, Yongfang'

_publ_section_title
;
 Dispersion effect of chlorination-induced intermolecular stacking
 optimization of small-molecule acceptors for high-performance organic
 solar cells
;
_journal_issue 20
_journal_name_full 'Energy &amp; Environmental Science'
_journal_page_first 9194
_journal_page_last 9204
_journal_paper_doi 10.1039/D5EE04322K
_journal_volume 18
_journal_year 2025
_chemical_formula_moiety 'C86 H92 F4 N8 O2 S4'
_chemical_formula_sum 'C86 H92 F4 N8 O2 S4'
_chemical_formula_weight 1473.91
_chemical_name_systematic QX
_space_group_crystal_system monoclinic
_space_group_IT_number 15
_space_group_name_Hall '-C 2yc'
_space_group_name_H-M_alt 'C 1 2/c 1'
_atom_sites_solution_hydrogens mixed
_atom_sites_solution_primary dual
_audit_creation_date 2024-10-10
_audit_creation_method
;
Olex2 1.5
(compiled 2024.02.16 svn.r378c4104 for OlexSys, GUI svn.r6928)
;
_audit_update_record
;
2025-06-16 deposited with the CCDC.	2025-09-05 downloaded from the CCDC.
;
_cell_angle_alpha 90
_cell_angle_beta 108.860(17)
_cell_angle_gamma 90
_cell_formula_units_Z 8
_cell_length_a 25.308(15)
_cell_length_b 22.928(14)
_cell_length_c 33.61(2)
_cell_measurement_reflns_used 9373
_cell_measurement_temperature 223.00
_cell_measurement_theta_max 24.86
_cell_measurement_theta_min 2.19
_cell_volume 18456(19)
_computing_cell_refinement 'SAINT V8.40B (Bruker, 2019)'
_computing_data_collection 'APEX5 V2023.9-2 (Bruker, 2023)'
_computing_data_reduction 'SAINT V8.40B (Bruker, 2019)'
_computing_molecular_graphics 'Olex2 1.5 (Dolomanov et al., 2009)'
_computing_publication_material 'Olex2 1.5 (Dolomanov et al., 2009)'
_computing_structure_refinement 'SHELXL 2019/3 (Sheldrick, 2015)'
_computing_structure_solution 'SHELXT 2018/2 (Sheldrick, 2018)'
_diffrn_ambient_temperature 223.00
_diffrn_detector CPAD
_diffrn_detector_area_resol_mean 7.41
_diffrn_detector_type 'Bruker PHOTON II'
_diffrn_measured_fraction_theta_full 0.996
_diffrn_measured_fraction_theta_max 0.989
_diffrn_measurement_device 'four-circle diffractometer'
_diffrn_measurement_device_type 'Bruker D8 VENTURE TXS PHOTON II'
_diffrn_measurement_method '\w and \f shutterless scans'
_diffrn_measurement_specimen_support 'nylon loop'
_diffrn_radiation_monochromator 'Helios Multi-layer Optic'
_diffrn_radiation_probe x-ray
_diffrn_radiation_type MoK\a
_diffrn_radiation_wavelength 0.71073
_diffrn_reflns_av_R_equivalents 0.1511
_diffrn_reflns_av_unetI/netI 0.0696
_diffrn_reflns_Laue_measured_fraction_full 0.996
_diffrn_reflns_Laue_measured_fraction_max 0.989
_diffrn_reflns_limit_h_max 30
_diffrn_reflns_limit_h_min -30
_diffrn_reflns_limit_k_max 27
_diffrn_reflns_limit_k_min -27
_diffrn_reflns_limit_l_max 40
_diffrn_reflns_limit_l_min -40
_diffrn_reflns_number 184712
_diffrn_reflns_point_group_measured_fraction_full 0.996
_diffrn_reflns_point_group_measured_fraction_max 0.989
_diffrn_reflns_theta_full 25.242
_diffrn_reflns_theta_max 25.403
_diffrn_reflns_theta_min 1.888
_diffrn_source TXS
_diffrn_source_current 1.0
_diffrn_source_power 0.05
_diffrn_source_type 'Rotaing Anode'
_diffrn_source_voltage 50.0
_diffrn_standards_number 0
_exptl_absorpt_coefficient_mu 0.156
_exptl_absorpt_correction_T_max 0.7452
_exptl_absorpt_correction_T_min 0.5935
_exptl_absorpt_correction_type multi-scan
_exptl_absorpt_process_details
;
SADABS-2016/2 (Bruker,2016/2) was used for absorption correction.
wR2(int) was 0.1440 before and 0.0955 after correction.
The Ratio of minimum to maximum transmission is 0.7964.
The \l/2 correction factor is Not present.
;
_exptl_crystal_density_diffrn 1.061
_exptl_crystal_description block
_exptl_crystal_F_000 6240
_exptl_crystal_recrystallization_method 'Re-crystallisation from solvent'
_exptl_crystal_size_max 0.12
_exptl_crystal_size_mid 0.1
_exptl_crystal_size_min 0.09
_refine_diff_density_max 0.782
_refine_diff_density_min -0.561
_refine_diff_density_rms 0.083
_refine_ls_extinction_coef 0.00091(13)
_refine_ls_extinction_expression Fc^*^=kFc[1+0.001xFc^2^\l^3^/sin(2\q)]^-1/4^
_refine_ls_extinction_method 'SHELXL-2019/2 (Sheldrick 2019)'
_refine_ls_goodness_of_fit_ref 1.091
_refine_ls_hydrogen_treatment constr
_refine_ls_matrix_type full
_refine_ls_number_parameters 943
_refine_ls_number_reflns 16829
_refine_ls_number_restraints 782
_refine_ls_restrained_S_all 1.193
_refine_ls_R_factor_all 0.2259
_refine_ls_R_factor_gt 0.1428
_refine_ls_shift/su_max 0.002
_refine_ls_shift/su_mean 0.000
_refine_ls_structure_factor_coef Fsqd
_refine_ls_weighting_details 'w=1/[\s^2^(Fo^2^)+(0.0300P)^2^+150.0000P] where P=(Fo^2^+2Fc^2^)/3'
_refine_ls_weighting_scheme calc
_refine_ls_wR_factor_gt 0.3081
_refine_ls_wR_factor_ref 0.3475
_reflns_Friedel_coverage 0.000
_reflns_number_gt 7196
_reflns_number_total 16829
_reflns_threshold_expression 'I > 2\s(I)'
_cod_data_source_file d5ee04322k2.cif
_cod_data_source_block b240929a_0m
_cod_depositor_comments
;
The following automatic conversions were performed:

data item '_diffrn_radiation_probe' value 'X-ray' was changed to
'x-ray' in accordance with the
/home/data/users/saulius/crontab/automatic-downloads/rss-feeds/RSC/lib/dictionaries/cif_core.dic
dictionary named 'cif_core.dic' version 2.4.2 last updated on
2011-04-26.

Automatic conversion script
Id: cif_fix_values 8170 2020-07-09 18:12:32Z antanas 

 Adding full bibliography for 1575635--1575637.cif.
;
_cod_original_cell_volume 18458(19)
_cod_database_code 1575636
_shelx_shelxl_version_number 2019/3
_shelx_space_group_comment
;
The symmetry employed for this shelxl refinement is uniquely defined
by the following loop, which should always be used as a source of
symmetry information in preference to the above space-group names.
They are only intended as comments.
;
_shelx_estimated_absorpt_t_max 0.986
_shelx_estimated_absorpt_t_min 0.982
_olex2_refinement_description
;
1. Fixed Uiso
 At 1.2 times of:
  All C(H) groups, All C(H,H) groups
 At 1.5 times of:
  All C(H,H,H) groups
2. Restrained distances
 C4_1-C3_1 = C3_1-C2_1 = C5_1-C2_1 = C6_1-C5_1 = C7_1-C6_1 = C8_1-C7_1 = C2_1-
 C1_1
 C4_2-C3_2 = C3_2-C2_2 = C5_2-C2_2 = C6_2-C5_2 = C7_2-C6_2 = C8_2-C7_2 = C2_2-
 C1_2
 1.5 with sigma of 0.01
 C2_3-C1_3 = C3_3-C2_3 = C4_3-C3_3 = C5_3-C4_3 = C6_3-C5_3 = C7_3-C2_3 = C8_3-
 C7_3 = C9_3-C8_3 = C9_3-C10_3 = C11_3-C10_3 = C12_3-C11_3
 C2_4-C1_4 = C3_4-C2_4 = C4_4-C3_4 = C5_4-C4_4 = C6_4-C5_4 = C7_4-C2_4 = C8_4-
 C7_4 = C9_4-C8_4 = C9_4-C10_4 = C11_4-C10_4 = C12_4-C11_4
 1.5 with sigma of 0.01
 C2_1-C4_1 = C5_1-C3_1 = C1_1-C3_1 = C2_1-C6_1 = C5_1-C7_1 = C6_1-C8_1 = C5_1-
 C1_1
 C2_2-C4_2 = C5_2-C3_2 = C1_2-C3_2 = C2_2-C6_2 = C5_2-C7_2 = C6_2-C8_2 = C5_2-
 C1_2
 2.5 with sigma of 0.01
 C6_3-C4_3 = C5_3-C3_3 = C4_3-C2_3 = C3_3-C7_3 = C2_3-C8_3 = C7_3-C9_3 = C8_3-
 C10_3 = C9_3-C11_3 = C10_3-C12_3 = C7_3-C1_3 = C1_3-C3_3
 C6_4-C4_4 = C5_4-C3_4 = C4_4-C2_4 = C3_4-C7_4 = C2_4-C8_4 = C7_4-C9_4 = C8_4-
 C10_4 = C9_4-C11_4 = C10_4-C12_4 = C7_4-C1_4 = C1_4-C3_4
 2.5 with sigma of 0.01
3. Uiso/Uaniso restraints and constraints
All non-hydrogen atoms have similar U: within 2A with sigma of 0.01 and sigma
for terminal atoms of 0.02 within 2A
C7_2 \\sim C8_2: within 2A with sigma of 0.007 and sigma for terminal atoms of
0.014 within 2A
C1_4 \\sim C2_4: within 2A with sigma of 0.005 and sigma for terminal atoms of
0.01 within 2A
C7_1 \\sim C8_1: within 2A with sigma of 0.005 and sigma for terminal atoms of
0.01 within 2A
C5_3 \\sim C6_3: within 2A with sigma of 0.005 and sigma for terminal atoms of
0.01 within 2A
C3_4 \\sim C4_4: within 2A with sigma of 0.007 and sigma for terminal atoms of
0.014 within 2A
C1_1 \\sim C2_1: within 2A with sigma of 0.007 and sigma for terminal atoms of
0.014 within 2A
4.a Riding coordinates:
 C8(H8A,H8B,H8C), C4(H4A,H4B), C7(H7A,H7B), C12(H12A,H12B,H12C), C12(H12A,H12B,
 H12C)
4.b Ternary CH refined with riding coordinates:
 C2(H2), C2(H2), C2(H2), C2(H2)
4.c Secondary CH2 refined with riding coordinates:
 C1(H1A,H1B), C3(H3A,H3B), C5(H5A,H5B), C6(H6A,H6B), C7(H7A,H7B), C1(H1A,H1B),
 C3(H3A,H3B), C5(H5A,H5B), C6(H6A,H6B), C7(H7A,H7B), C1(H1A,H1B), C3(H3A,H3B),
 C5(H5A,H5B), C8(H8A,H8B), C9(H9A,H9B), C10(H10A,H10B), C11(H11A,H11B), C1(H1A,
 H1B), C3(H3A,H3B), C4(H4A,H4B), C5(H5A,H5B), C7(H7A,H7B), C8(H8A,H8B), C9(H9A,
 H9B), C10(H10A,H10B), C11(H11A,H11B)
4.d Aromatic/amide H refined with riding coordinates:
 C1(H1), C4(H4), C13(H13), C26(H26), C27(H27), C34(H34), C38(H38), C41(H41)
4.e Idealised Me refined as rotating group:
 C4(H4A,H4B,H4C), C8(H8A,H8B,H8C), C4(H4A,H4B,H4C), C6(H6A,H6B,H6C), C6(H6A,
 H6B,H6C)
;
_smtbx_masks_void_probe_radius 1.2
_smtbx_masks_void_truncation_radius 1.2
_olex2_submission_special_instructions 'No special instructions were received'
_site XU

loop_
_space_group_symop_operation_xyz
'x, y, z'
'-x, y, -z+1/2'
'x+1/2, y+1/2, z'
'-x+1/2, y+1/2, -z+1/2'
'-x, -y, -z'
'x, -y, z-1/2'
'-x+1/2, -y+1/2, -z'
'x+1/2, -y+1/2, z-1/2'

loop_
_atom_site_label
_atom_site_type_symbol
_atom_site_fract_x
_atom_site_fract_y
_atom_site_fract_z
_atom_site_U_iso_or_equiv
_atom_site_adp_type
_atom_site_occupancy
_atom_site_site_symmetry_order
_atom_site_calc_flag
_atom_site_refinement_flags_posn
_atom_site_refinement_flags_adp
_atom_site_refinement_flags_occupancy
_atom_site_disorder_assembly
_atom_site_disorder_group
S1 S 0.10116(9) 0.72046(11) 0.25932(7) 0.1005(8) Uani 1 1 d . U . . .
S2 S 0.07827(10) 0.53941(12) 0.24361(8) 0.1137(9) Uani 1 1 d . U . . .
S3 S 0.34818(9) 0.40343(10) 0.44530(7) 0.0903(7) Uani 1 1 d . U . . .
S4 S 0.42444(8) 0.55559(9) 0.50858(7) 0.0866(7) Uani 1 1 d . U . . .
F1 F -0.0408(4) 1.0669(4) 0.1664(3) 0.223(4) Uani 1 1 d . U . . .
F2 F 0.0553(3) 1.0637(3) 0.2286(3) 0.184(3) Uani 1 1 d . U . . .
F3 F 0.6421(2) 0.7687(3) 0.66912(19) 0.144(2) Uani 1 1 d . U . . .
F4 F 0.7099(2) 0.6907(3) 0.71898(19) 0.152(2) Uani 1 1 d . U . . .
O1 O 0.0881(3) 0.8369(3) 0.2511(2) 0.118(2) Uani 1 1 d . U . . .
O2 O 0.4933(3) 0.6295(3) 0.5637(2) 0.119(2) Uani 1 1 d . U . . .
N1 N -0.1566(6) 0.9095(6) 0.0898(4) 0.247(6) Uani 1 1 d . U . . .
N2 N -0.1235(5) 0.7312(6) 0.1172(4) 0.173(5) Uani 1 1 d . U . . .
N3 N 0.1976(3) 0.6158(3) 0.3294(2) 0.0901(18) Uani 1 1 d . U . . .
N4 N 0.3027(2) 0.5611(3) 0.41227(19) 0.0836(16) Uani 1 1 d . U . . .
N5 N 0.1474(3) 0.4228(4) 0.2930(2) 0.119(2) Uani 1 1 d . U . . .
N6 N 0.2383(3) 0.3765(3) 0.3592(2) 0.105(2) Uani 1 1 d . U . . .
N7 N 0.5876(4) 0.3791(4) 0.6228(3) 0.141(3) Uani 1 1 d . U . . .
N8 N 0.7009(3) 0.4775(4) 0.7187(3) 0.137(3) Uani 1 1 d . U . . .
C1 C -0.0455(5) 0.9660(6) 0.1626(4) 0.142(3) Uani 1 1 d . U . . .
H1 H -0.079438 0.968900 0.140466 0.171 Uiso 1 1 calc R U . . .
C2 C -0.0193(7) 1.0143(7) 0.1801(5) 0.157(3) Uani 1 1 d . U . . .
C3 C 0.0294(7) 1.0126(7) 0.2119(5) 0.150(3) Uani 1 1 d . U . . .
C4 C 0.0561(5) 0.9600(5) 0.2284(4) 0.130(3) Uani 1 1 d . U . . .
H4 H 0.090609 0.958680 0.250052 0.155 Uiso 1 1 calc R U . . .
C5 C 0.0275(5) 0.9106(6) 0.2103(3) 0.119(3) Uani 1 1 d . U . . .
C6 C -0.0234(5) 0.9100(6) 0.1767(3) 0.123(3) Uani 1 1 d . U . . .
C7 C -0.0399(5) 0.8523(5) 0.1669(3) 0.119(3) Uani 1 1 d . U . . .
C8 C 0.0024(4) 0.8121(5) 0.1942(3) 0.108(2) Uani 1 1 d . U . . .
C9 C 0.0451(5) 0.8499(5) 0.2230(3) 0.112(2) Uani 1 1 d . U . . .
C10 C -0.0887(5) 0.8370(7) 0.1364(3) 0.145(3) Uani 1 1 d . U . . .
C11 C -0.1274(6) 0.8742(6) 0.1106(4) 0.181(4) Uani 1 1 d . U . . .
C12 C -0.1081(6) 0.7801(8) 0.1260(4) 0.154(4) Uani 1 1 d . U . . .
C13 C 0.0039(4) 0.7517(5) 0.1941(3) 0.107(2) Uani 1 1 d . U . . .
H13 H -0.027395 0.736080 0.173371 0.129 Uiso 1 1 calc R U . . .
C14 C 0.0393(3) 0.7076(5) 0.2165(3) 0.100(2) Uani 1 1 d . U . . .
C15 C 0.0284(3) 0.6490(5) 0.2085(3) 0.102(2) Uani 1 1 d . U . . .
C16 C 0.0707(3) 0.6157(4) 0.2363(3) 0.104(2) Uani 1 1 d . U . . .
C17 C 0.1117(3) 0.6484(4) 0.2661(3) 0.096(2) Uani 1 1 d . U . . .
C18 C 0.1503(3) 0.6106(4) 0.2943(2) 0.093(2) Uani 1 1 d . U . . .
C19 C 0.1380(3) 0.5508(4) 0.2865(3) 0.097(2) Uani 1 1 d . U . . .
C20 C 0.1786(3) 0.5186(4) 0.3167(2) 0.089(2) Uani 1 1 d . U . . .
C21 C 0.1848(3) 0.4584(4) 0.3209(3) 0.095(2) Uani 1 1 d . U . . .
C22 C 0.2294(3) 0.4350(4) 0.3531(3) 0.092(2) Uani 1 1 d . U . . .
C23 C 0.2662(3) 0.4747(4) 0.3825(2) 0.0849(19) Uani 1 1 d . U . . .
C24 C 0.2603(3) 0.5364(4) 0.3784(2) 0.0838(19) Uani 1 1 d . U . . .
C25 C 0.2154(3) 0.5596(4) 0.3430(2) 0.086(2) Uani 1 1 d . U . . .
C26 C 0.1586(4) 0.3645(5) 0.2993(3) 0.131(3) Uani 1 1 d . U . . .
H26 H 0.134430 0.338204 0.280618 0.157 Uiso 1 1 calc R U . . .
C27 C 0.2018(4) 0.3421(5) 0.3306(3) 0.121(3) Uani 1 1 d . U . . .
H27 H 0.206590 0.301468 0.332523 0.145 Uiso 1 1 calc R U . . .
C28 C 0.3121(3) 0.4629(4) 0.4187(2) 0.0796(18) Uani 1 1 d . U . . .
C29 C 0.3331(3) 0.5165(3) 0.4357(2) 0.0791(18) Uani 1 1 d . U . . .
C30 C 0.3796(3) 0.5106(3) 0.4721(2) 0.0805(19) Uani 1 1 d . U . . .
C31 C 0.3928(3) 0.4520(4) 0.4812(2) 0.0842(19) Uani 1 1 d . U . . .
C32 C 0.4400(3) 0.4426(4) 0.5175(3) 0.091(2) Uani 1 1 d . U . . .
C33 C 0.4626(3) 0.4959(4) 0.5365(2) 0.0809(19) Uani 1 1 d . U . . .
C34 C 0.5100(3) 0.4986(4) 0.5712(2) 0.086(2) Uani 1 1 d . U . . .
H34 H 0.524247 0.461292 0.580187 0.103 Uiso 1 1 calc R U . . .
C35 C 0.5416(3) 0.5413(4) 0.5957(2) 0.086(2) Uani 1 1 d . U . . .
C36 C 0.5313(3) 0.6047(4) 0.5897(3) 0.092(2) Uani 1 1 d . U . . .
C37 C 0.5770(3) 0.6351(4) 0.6239(3) 0.092(2) Uani 1 1 d . U . . .
C38 C 0.5853(4) 0.6946(4) 0.6288(3) 0.106(2) Uani 1 1 d . U . . .
H38 H 0.560647 0.721589 0.611277 0.127 Uiso 1 1 calc R U . . .
C39 C 0.6316(4) 0.7117(5) 0.6607(3) 0.113(3) Uani 1 1 d . U . . .
C40 C 0.6658(4) 0.6714(5) 0.6868(3) 0.113(3) Uani 1 1 d . U . . .
C41 C 0.6577(3) 0.6133(4) 0.6816(3) 0.104(2) Uani 1 1 d . U . . .
H41 H 0.682968 0.587075 0.699507 0.125 Uiso 1 1 calc R U . . .
C42 C 0.6114(3) 0.5928(4) 0.6494(3) 0.089(2) Uani 1 1 d . U . . .
C43 C 0.5919(3) 0.5342(4) 0.6339(2) 0.0870(19) Uani 1 1 d . U . . .
C44 C 0.6171(3) 0.4825(4) 0.6516(3) 0.094(2) Uani 1 1 d . U . . .
C45 C 0.6007(4) 0.4257(5) 0.6362(3) 0.107(3) Uani 1 1 d . U . . .
C46 C 0.6639(4) 0.4800(4) 0.6884(3) 0.105(3) Uani 1 1 d . U . . .
C1_1 C 0.3112(4) 0.6202(4) 0.4291(3) 0.114(3) Uani 1 1 d D U . . .
H1A_1 H 0.306504 0.647132 0.405584 0.137 Uiso 1 1 calc R U . . .
H1B_1 H 0.349963 0.623479 0.447544 0.137 Uiso 1 1 calc R U . . .
C2_1 C 0.2744(4) 0.6401(4) 0.4530(3) 0.167(3) Uani 1 1 d D U . . .
H2_1 H 0.240282 0.648509 0.429086 0.201 Uiso 1 1 calc R U . . .
C3_1 C 0.2871(5) 0.7004(4) 0.4702(4) 0.193(4) Uani 1 1 d D U . . .
H3A_1 H 0.281522 0.727523 0.446652 0.232 Uiso 1 1 calc R U . . .
H3B_1 H 0.260225 0.710744 0.484486 0.232 Uiso 1 1 calc R U . . .
C4_1 C 0.3443(6) 0.7088(5) 0.5000(4) 0.234(7) Uani 1 1 d D U . . .
H4A_1 H 0.371250 0.703259 0.485388 0.351 Uiso 1 1 calc R U . . .
H4B_1 H 0.351183 0.680719 0.522692 0.351 Uiso 1 1 calc R U . . .
H4C_1 H 0.347810 0.748006 0.511465 0.351 Uiso 1 1 calc R U . . .
C5_1 C 0.2516(6) 0.5989(4) 0.4750(4) 0.210(4) Uani 1 1 d D U . . .
H5A_1 H 0.283092 0.580000 0.496164 0.252 Uiso 1 1 calc R U . . .
H5B_1 H 0.232703 0.568607 0.454819 0.252 Uiso 1 1 calc R U . . .
C6_1 C 0.2122(6) 0.6187(6) 0.4965(5) 0.228(5) Uani 1 1 d D U . . .
H6A_1 H 0.177722 0.631913 0.475206 0.273 Uiso 1 1 calc R U . . .
H6B_1 H 0.228507 0.652292 0.514235 0.273 Uiso 1 1 calc R U . . .
C7_1 C 0.1977(8) 0.5736(7) 0.5230(6) 0.305(7) Uani 1 1 d D U . . .
H7A_1 H 0.230657 0.564980 0.547252 0.366 Uiso 1 1 calc R U . . .
H7B_1 H 0.186602 0.537656 0.506649 0.366 Uiso 1 1 calc R U . . .
C8_1 C 0.1496(7) 0.5943(9) 0.5385(6) 0.341(8) Uani 1 1 d D U . . .
H8A_1 H 0.131724 0.628193 0.522435 0.512 Uiso 1 1 calc R U . . .
H8B_1 H 0.164365 0.604501 0.568044 0.512 Uiso 1 1 calc R U . . .
H8C_1 H 0.122381 0.563224 0.534737 0.512 Uiso 1 1 calc R U . . .
C1_2 C 0.2229(3) 0.6734(4) 0.3403(2) 0.113(3) Uani 1 1 d D U . . .
H1A_2 H 0.233680 0.678508 0.370818 0.136 Uiso 1 1 calc R U . . .
H1B_2 H 0.194862 0.703166 0.327198 0.136 Uiso 1 1 calc R U . . .
C2_2 C 0.2733(4) 0.6833(4) 0.3268(3) 0.154(3) Uani 1 1 d D U . . .
H2_2 H 0.300267 0.652032 0.340036 0.185 Uiso 1 1 calc R U . . .
C3_2 C 0.3016(5) 0.7404(5) 0.3436(4) 0.210(5) Uani 1 1 d D U . . .
H3A_2 H 0.315105 0.739006 0.374373 0.252 Uiso 1 1 calc R U . . .
H3B_2 H 0.333949 0.745603 0.334004 0.252 Uiso 1 1 calc R U . . .
C4_2 C 0.2632(7) 0.7914(5) 0.3296(6) 0.289(9) Uani 1 1 d D U . . .
H4A_2 H 0.251280 0.794252 0.299156 0.434 Uiso 1 1 calc R U . . .
H4B_2 H 0.282640 0.826871 0.341808 0.434 Uiso 1 1 calc R U . . .
H4C_2 H 0.230823 0.786238 0.338655 0.434 Uiso 1 1 calc R U . . .
C5_2 C 0.2605(4) 0.6769(5) 0.2806(3) 0.167(4) Uani 1 1 d D U . . .
H5A_2 H 0.230661 0.704348 0.266381 0.200 Uiso 1 1 calc R U . . .
H5B_2 H 0.246218 0.637410 0.272420 0.200 Uiso 1 1 calc R U . . .
C6_2 C 0.3092(5) 0.6873(7) 0.2651(3) 0.207(5) Uani 1 1 d D U . . .
H6A_2 H 0.342682 0.669236 0.284623 0.248 Uiso 1 1 calc R U . . .
H6B_2 H 0.315972 0.729288 0.264555 0.248 Uiso 1 1 calc R U . . .
C7_2 C 0.2988(6) 0.6624(8) 0.2218(4) 0.252(6) Uani 1 1 d D U . . .
H7A_2 H 0.263966 0.678313 0.202525 0.302 Uiso 1 1 calc R U . . .
H7B_2 H 0.294953 0.619943 0.222606 0.302 Uiso 1 1 calc R U . . .
C8_2 C 0.3474(7) 0.6777(9) 0.2059(5) 0.314(8) Uani 1 1 d D U . . .
H8A_2 H 0.340056 0.661490 0.177972 0.471 Uiso 1 1 d R U . . .
H8B_2 H 0.381386 0.660920 0.224822 0.471 Uiso 1 1 d R U . . .
H8C_2 H 0.351616 0.719700 0.204782 0.471 Uiso 1 1 d R U . . .
C1_3 C -0.0200(4) 0.6204(4) 0.1756(2) 0.122(3) Uani 1 1 d D U . . .
H1A_3 H -0.032716 0.587544 0.188811 0.147 Uiso 1 1 calc R U . . .
H1B_3 H -0.050780 0.648606 0.166983 0.147 Uiso 1 1 calc R U . . .
C2_3 C -0.0096(5) 0.5983(5) 0.1366(3) 0.182(4) Uani 1 1 d D U . . .
H2_3 H 0.018286 0.566791 0.146486 0.219 Uiso 1 1 calc R U . . .
C3_3 C 0.0168(5) 0.6412(6) 0.1163(4) 0.254(5) Uani 1 1 d D U . . .
H3A_3 H 0.053147 0.652192 0.136341 0.305 Uiso 1 1 calc R U . . .
H3B_3 H -0.006409 0.676380 0.109965 0.305 Uiso 1 1 calc R U . . .
C4_3 C 0.0254(6) 0.6201(8) 0.0767(3) 0.306(6) Uani 1 1 d D U . . .
H4A_3 H -0.001599 0.603928 0.051177 0.367 Uiso 1 1 d R U . . .
H4B_3 H 0.031861 0.654458 0.061547 0.367 Uiso 1 1 d R U . . .
C5_3 C 0.0753(8) 0.5833(9) 0.0839(6) 0.360(7) Uani 1 1 d D U . . .
H5A_3 H 0.086940 0.584244 0.058783 0.433 Uiso 1 1 calc R U . . .
H5B_3 H 0.065730 0.542872 0.088194 0.433 Uiso 1 1 calc R U . . .
C6_3 C 0.1234(7) 0.6027(11) 0.1214(7) 0.398(9) Uani 1 1 d D U . . .
H6A_3 H 0.126706 0.644818 0.121060 0.597 Uiso 1 1 calc R U . . .
H6B_3 H 0.157692 0.585045 0.120185 0.597 Uiso 1 1 calc R U . . .
H6C_3 H 0.116747 0.590669 0.147028 0.597 Uiso 1 1 calc R U . . .
C7_3 C -0.0599(4) 0.5693(5) 0.1064(3) 0.187(4) Uani 1 1 d D U . . .
H7A_3 H -0.092976 0.592005 0.105834 0.225 Uiso 1 1 d R U . . .
H7B_3 H -0.057296 0.569555 0.077974 0.225 Uiso 1 1 d R U . . .
C8_3 C -0.0683(5) 0.5080(5) 0.1188(4) 0.209(5) Uani 1 1 d D U . . .
H8A_3 H -0.073185 0.508028 0.146518 0.251 Uiso 1 1 calc R U . . .
H8B_3 H -0.035236 0.484594 0.120509 0.251 Uiso 1 1 calc R U . . .
C9_3 C -0.1191(5) 0.4813(5) 0.0869(4) 0.230(5) Uani 1 1 d D U . . .
H9A_3 H -0.152534 0.497569 0.091393 0.276 Uiso 1 1 calc R U . . .
H9B_3 H -0.119672 0.493174 0.058745 0.276 Uiso 1 1 calc R U . . .
C10_3 C -0.1227(6) 0.4175(5) 0.0878(5) 0.254(6) Uani 1 1 d D U . . .
H10A_3 H -0.124004 0.405273 0.115348 0.304 Uiso 1 1 calc R U . . .
H10B_3 H -0.088978 0.400793 0.084021 0.304 Uiso 1 1 calc R U . . .
C11_3 C -0.1735(7) 0.3939(6) 0.0539(5) 0.280(7) Uani 1 1 d D U . . .
H11A_3 H -0.206973 0.413495 0.055958 0.336 Uiso 1 1 calc R U . . .
H11B_3 H -0.170394 0.402893 0.026285 0.336 Uiso 1 1 calc R U . . .
C12_3 C -0.1803(9) 0.3295(6) 0.0572(6) 0.344(10) Uani 1 1 d D U . . .
H12A_3 H -0.180782 0.310055 0.031494 0.516 Uiso 1 1 d R U . . .
H12B_3 H -0.215622 0.322915 0.062084 0.516 Uiso 1 1 d R U . . .
H12C_3 H -0.150142 0.313925 0.080624 0.516 Uiso 1 1 d R U . . .
C1_4 C 0.4595(4) 0.3804(5) 0.5321(4) 0.156(3) Uani 1 1 d D U . . .
H1A_4 H 0.447504 0.354972 0.507340 0.187 Uiso 1 1 calc R U . . .
H1B_4 H 0.500436 0.380429 0.542030 0.187 Uiso 1 1 calc R U . . .
C2_4 C 0.4405(5) 0.3532(5) 0.5657(4) 0.203(4) Uani 1 1 d D U . . .
H2_4 H 0.457417 0.377260 0.591096 0.243 Uiso 1 1 calc R U . . .
C3_4 C 0.3798(5) 0.3542(6) 0.5591(5) 0.274(5) Uani 1 1 d D U . . .
H3A_4 H 0.370501 0.321468 0.574413 0.329 Uiso 1 1 calc R U . . .
H3B_4 H 0.359639 0.348411 0.529123 0.329 Uiso 1 1 calc R U . . .
C4_4 C 0.3600(6) 0.4094(7) 0.5731(5) 0.315(6) Uani 1 1 d D U . . .
H4A_4 H 0.380821 0.442190 0.566698 0.378 Uiso 1 1 calc R U . . .
H4B_4 H 0.368347 0.408102 0.603641 0.378 Uiso 1 1 calc R U . . .
C5_4 C 0.2987(6) 0.4200(8) 0.5527(7) 0.366(8) Uani 1 1 d D U . . .
H5A_4 H 0.281459 0.426700 0.574502 0.440 Uiso 1 1 calc R U . . .
H5B_4 H 0.281526 0.385180 0.536846 0.440 Uiso 1 1 calc R U . . .
C6_4 C 0.2871(9) 0.4716(10) 0.5234(7) 0.417(12) Uani 1 1 d D U . . .
H6A_4 H 0.249622 0.468601 0.503511 0.626 Uiso 1 1 calc R U . . .
H6B_4 H 0.313855 0.472255 0.508192 0.626 Uiso 1 1 calc R U . . .
H6C_4 H 0.290407 0.507316 0.539493 0.626 Uiso 1 1 calc R U . . .
C7_4 C 0.4652(6) 0.2926(5) 0.5773(4) 0.289(6) Uani 1 1 d D U . . .
H7A_4 H 0.500936 0.289981 0.571877 0.347 Uiso 1 1 calc R U . . .
H7B_4 H 0.439894 0.263320 0.559913 0.347 Uiso 1 1 calc R U . . .
C8_4 C 0.4742(10) 0.2805(7) 0.6237(4) 0.380(7) Uani 1 1 d D U . . .
H8A_4 H 0.506447 0.303000 0.640863 0.456 Uiso 1 1 calc R U . . .
H8B_4 H 0.441361 0.293924 0.630563 0.456 Uiso 1 1 calc R U . . .
C9_4 C 0.4838(11) 0.2168(7) 0.6349(5) 0.443(8) Uani 1 1 d D U . . .
H9A_4 H 0.448000 0.198930 0.633339 0.531 Uiso 1 1 calc R U . . .
H9B_4 H 0.497086 0.197647 0.613838 0.531 Uiso 1 1 calc R U . . .
C10_4 C 0.5249(11) 0.2051(7) 0.6777(6) 0.481(9) Uani 1 1 d D U . . .
H10A_4 H 0.514888 0.228593 0.698500 0.577 Uiso 1 1 calc R U . . .
H10B_4 H 0.562173 0.217078 0.678004 0.577 Uiso 1 1 calc R U . . .
C11_4 C 0.5265(10) 0.1407(9) 0.6900(8) 0.496(10) Uani 1 1 d D U . . .
H11A_4 H 0.526572 0.137701 0.719111 0.595 Uiso 1 1 calc R U . . .
H11B_4 H 0.492825 0.121207 0.671912 0.595 Uiso 1 1 calc R U . . .
C12_4 C 0.5771(13) 0.1108(10) 0.6860(9) 0.509(14) Uani 1 1 d D U . . .
H12A_4 H 0.612573 0.120565 0.706779 0.764 Uiso 1 1 d R U . . .
H12B_4 H 0.578593 0.119205 0.658090 0.764 Uiso 1 1 d R U . . .
H12C_4 H 0.569393 0.069635 0.688029 0.764 Uiso 1 1 d R U . . .

loop_
_atom_site_aniso_label
_atom_site_aniso_U_11
_atom_site_aniso_U_22
_atom_site_aniso_U_33
_atom_site_aniso_U_23
_atom_site_aniso_U_13
_atom_site_aniso_U_12
S1 0.0808(14) 0.1187(18) 0.0823(14) 0.0043(13) -0.0010(11) 0.0067(13)
S2 0.0896(15) 0.124(2) 0.0965(16) -0.0126(15) -0.0125(12) -0.0072(14)
S3 0.0807(13) 0.0897(15) 0.0924(14) -0.0107(12) 0.0168(11) 0.0060(11)
S4 0.0670(11) 0.0853(14) 0.0926(14) -0.0111(11) 0.0052(10) 0.0137(10)
F1 0.260(9) 0.169(7) 0.225(8) 0.067(6) 0.060(7) 0.058(6)
F2 0.196(7) 0.146(6) 0.236(8) 0.026(6) 0.103(6) 0.018(5)
F3 0.145(5) 0.130(5) 0.146(5) -0.049(4) 0.035(4) -0.021(4)
F4 0.120(4) 0.175(6) 0.136(5) -0.055(4) 0.008(4) -0.021(4)
O1 0.101(4) 0.135(5) 0.109(5) 0.012(4) 0.019(4) 0.011(4)
O2 0.103(4) 0.098(4) 0.119(5) -0.021(4) -0.017(4) 0.016(3)
N1 0.261(12) 0.215(11) 0.166(9) 0.004(8) -0.069(9) 0.100(10)
N2 0.129(8) 0.207(11) 0.135(8) 0.026(9) -0.022(6) 0.046(8)
N3 0.071(3) 0.094(4) 0.084(4) -0.008(3) -0.004(3) 0.003(3)
N4 0.069(3) 0.089(4) 0.081(4) -0.011(3) 0.009(3) 0.011(3)
N5 0.097(4) 0.115(5) 0.114(5) -0.016(4) -0.009(4) -0.012(4)
N6 0.093(4) 0.098(5) 0.113(5) -0.022(4) 0.017(4) -0.006(4)
N7 0.103(6) 0.129(7) 0.151(8) 0.027(6) -0.013(5) 0.014(6)
N8 0.104(6) 0.162(8) 0.113(6) 0.008(6) -0.008(5) 0.011(5)
C1 0.159(7) 0.160(7) 0.119(6) 0.040(6) 0.061(5) 0.040(6)
C2 0.177(7) 0.157(7) 0.147(7) 0.046(6) 0.067(6) 0.041(7)
C3 0.170(7) 0.152(7) 0.149(7) 0.027(6) 0.081(6) 0.021(7)
C4 0.148(7) 0.141(7) 0.123(6) 0.028(6) 0.075(5) 0.027(6)
C5 0.131(6) 0.142(6) 0.100(5) 0.019(5) 0.061(4) 0.022(5)
C6 0.138(6) 0.153(6) 0.093(5) 0.026(5) 0.055(4) 0.034(5)
C7 0.125(5) 0.153(6) 0.075(4) 0.023(5) 0.028(4) 0.035(5)
C8 0.099(5) 0.148(6) 0.077(4) 0.010(5) 0.028(4) 0.017(5)
C9 0.114(5) 0.143(6) 0.090(5) 0.009(5) 0.048(4) 0.012(5)
C10 0.148(6) 0.178(7) 0.084(5) 0.020(6) 0.002(5) 0.053(6)
C11 0.188(9) 0.188(9) 0.111(7) 0.007(7) -0.029(6) 0.064(7)
C12 0.139(8) 0.195(10) 0.091(6) 0.028(8) -0.013(6) 0.056(9)
C13 0.085(5) 0.148(6) 0.078(4) 0.005(5) 0.012(4) 0.012(5)
C14 0.079(4) 0.131(5) 0.075(4) 0.007(4) 0.004(3) 0.005(4)
C15 0.078(4) 0.144(5) 0.070(4) 0.001(4) 0.006(3) -0.002(4)
C16 0.082(4) 0.130(5) 0.079(4) -0.001(4) -0.002(4) 0.001(4)
C17 0.074(4) 0.118(5) 0.078(4) -0.006(4) -0.001(3) -0.002(4)
C18 0.071(4) 0.110(5) 0.081(4) -0.010(4) -0.002(3) 0.004(4)
C19 0.076(4) 0.107(5) 0.085(4) -0.009(4) -0.005(3) 0.000(4)
C20 0.073(4) 0.098(4) 0.082(4) -0.010(4) 0.007(3) 0.002(4)
C21 0.078(4) 0.104(5) 0.088(4) -0.016(4) 0.008(4) -0.005(4)
C22 0.078(4) 0.094(4) 0.094(4) -0.016(4) 0.015(4) -0.005(4)
C23 0.070(4) 0.094(4) 0.085(4) -0.010(4) 0.016(3) 0.002(4)
C24 0.067(4) 0.094(4) 0.081(4) -0.014(4) 0.011(3) 0.007(3)
C25 0.066(4) 0.097(4) 0.081(4) -0.011(4) 0.005(3) 0.008(3)
C26 0.109(6) 0.122(6) 0.130(6) -0.025(6) -0.005(5) -0.016(5)
C27 0.108(6) 0.106(6) 0.126(6) -0.016(5) 0.007(5) -0.008(5)
C28 0.065(4) 0.091(4) 0.080(4) -0.005(3) 0.019(3) 0.009(3)
C29 0.065(4) 0.085(4) 0.084(4) -0.011(4) 0.019(3) 0.008(3)
C30 0.065(4) 0.082(4) 0.086(4) -0.013(3) 0.013(3) 0.008(3)
C31 0.069(4) 0.086(4) 0.091(4) -0.010(4) 0.017(3) 0.003(3)
C32 0.075(4) 0.096(4) 0.093(4) 0.013(4) 0.017(4) 0.012(4)
C33 0.064(4) 0.090(4) 0.079(4) 0.004(4) 0.010(3) 0.012(3)
C34 0.067(4) 0.094(5) 0.090(4) -0.001(4) 0.016(4) 0.012(4)
C35 0.064(4) 0.101(4) 0.088(4) -0.005(4) 0.017(3) 0.010(4)
C36 0.075(4) 0.105(5) 0.090(4) -0.016(4) 0.017(4) 0.007(4)
C37 0.076(4) 0.109(5) 0.088(4) -0.021(4) 0.020(3) -0.001(4)
C38 0.098(5) 0.115(5) 0.099(5) -0.024(5) 0.023(4) 0.003(5)
C39 0.105(5) 0.122(6) 0.108(5) -0.035(5) 0.030(4) -0.009(5)
C40 0.090(5) 0.141(6) 0.100(5) -0.036(5) 0.018(4) -0.009(5)
C41 0.080(4) 0.138(6) 0.089(5) -0.018(5) 0.020(4) 0.004(5)
C42 0.071(4) 0.113(5) 0.081(4) -0.014(4) 0.024(3) 0.001(4)
C43 0.066(4) 0.114(5) 0.080(4) -0.002(4) 0.021(3) 0.004(4)
C44 0.070(4) 0.117(5) 0.085(4) 0.014(4) 0.012(3) 0.009(4)
C45 0.082(5) 0.120(7) 0.103(6) 0.028(6) 0.007(5) 0.018(5)
C46 0.082(5) 0.131(6) 0.092(5) 0.016(5) 0.014(4) 0.007(5)
C1_1 0.122(5) 0.100(5) 0.114(5) -0.028(4) 0.028(4) 0.011(5)
C2_1 0.192(7) 0.131(6) 0.173(7) -0.041(5) 0.052(5) 0.008(6)
C3_1 0.236(10) 0.131(7) 0.199(9) -0.058(7) 0.049(8) 0.021(8)
C4_1 0.353(17) 0.139(10) 0.152(11) -0.045(9) 0.001(11) 0.046(12)
C5_1 0.227(9) 0.195(9) 0.222(9) -0.072(7) 0.093(7) 0.003(8)
C6_1 0.223(10) 0.239(11) 0.252(11) -0.069(9) 0.120(8) 0.011(9)
C7_1 0.278(12) 0.308(13) 0.329(13) -0.076(11) 0.099(11) 0.026(11)
C8_1 0.304(15) 0.339(15) 0.368(15) -0.069(13) 0.092(13) 0.030(13)
C1_2 0.096(5) 0.099(5) 0.115(5) 0.005(5) -0.007(5) 0.004(5)
C2_2 0.133(6) 0.129(6) 0.164(6) 0.027(6) -0.003(6) -0.026(5)
C3_2 0.190(9) 0.166(9) 0.220(9) 0.035(8) -0.008(8) -0.028(8)
C4_2 0.292(16) 0.196(14) 0.282(16) 0.043(13) -0.042(14) -0.044(13)
C5_2 0.136(7) 0.168(7) 0.182(8) 0.052(7) 0.032(7) -0.020(6)
C6_2 0.170(8) 0.224(9) 0.216(10) 0.059(9) 0.049(8) -0.011(8)
C7_2 0.207(11) 0.277(11) 0.264(12) 0.058(11) 0.066(10) 0.002(10)
C8_2 0.268(15) 0.323(15) 0.321(15) 0.049(14) 0.054(14) 0.017(14)
C1_3 0.091(5) 0.181(7) 0.078(5) -0.015(5) 0.004(4) -0.019(5)
C2_3 0.157(7) 0.250(8) 0.120(6) -0.047(6) 0.018(5) -0.060(6)
C3_3 0.250(10) 0.313(11) 0.165(9) -0.060(9) 0.021(8) -0.071(9)
C4_3 0.305(12) 0.358(13) 0.211(10) -0.064(10) 0.024(10) -0.058(11)
C5_3 0.353(15) 0.402(15) 0.260(12) -0.060(12) 0.007(12) -0.053(13)
C6_3 0.395(17) 0.434(17) 0.298(15) -0.055(15) 0.018(14) -0.050(15)
C7_3 0.149(7) 0.268(10) 0.130(7) -0.070(7) 0.025(6) -0.059(7)
C8_3 0.162(7) 0.274(11) 0.177(8) -0.082(8) 0.036(7) -0.066(8)
C9_3 0.192(8) 0.288(12) 0.199(8) -0.084(10) 0.049(7) -0.062(9)
C10_3 0.226(10) 0.303(13) 0.223(10) -0.084(11) 0.060(8) -0.062(11)
C11_3 0.269(12) 0.315(15) 0.243(11) -0.087(13) 0.067(10) -0.064(13)
C12_3 0.365(18) 0.37(2) 0.283(16) -0.061(19) 0.077(16) -0.02(2)
C1_4 0.139(6) 0.134(6) 0.171(7) 0.060(5) 0.018(6) 0.033(5)
C2_4 0.181(6) 0.166(6) 0.221(7) 0.077(6) 0.010(6) 0.031(6)
C3_4 0.244(9) 0.241(10) 0.285(9) 0.071(9) 0.015(9) 0.046(9)
C4_4 0.278(11) 0.292(11) 0.315(11) 0.066(10) 0.013(10) 0.043(10)
C5_4 0.334(13) 0.340(14) 0.353(14) 0.076(12) 0.011(12) 0.058(13)
C6_4 0.43(2) 0.36(2) 0.41(2) 0.099(18) 0.055(19) 0.084(19)
C7_4 0.288(10) 0.212(9) 0.296(10) 0.123(8) -0.006(9) 0.037(9)
C8_4 0.395(12) 0.284(11) 0.365(12) 0.121(11) -0.010(11) 0.063(11)
C9_4 0.470(14) 0.340(13) 0.399(13) 0.122(13) -0.023(13) 0.092(13)
C10_4 0.518(16) 0.382(15) 0.411(15) 0.118(14) -0.033(14) 0.109(15)
C11_4 0.538(19) 0.401(17) 0.410(16) 0.118(16) -0.041(16) 0.144(17)
C12_4 0.57(3) 0.44(2) 0.38(2) 0.13(2) -0.03(2) 0.20(2)

loop_
_atom_type_symbol
_atom_type_description
_atom_type_scat_dispersion_real
_atom_type_scat_dispersion_imag
_atom_type_scat_source
C C 0.0033 0.0016 'International Tables Vol C Tables 4.2.6.8 and 6.1.1.4'
H H 0.0000 0.0000 'International Tables Vol C Tables 4.2.6.8 and 6.1.1.4'
F F 0.0171 0.0103 'International Tables Vol C Tables 4.2.6.8 and 6.1.1.4'
N N 0.0061 0.0033 'International Tables Vol C Tables 4.2.6.8 and 6.1.1.4'
O O 0.0106 0.0060 'International Tables Vol C Tables 4.2.6.8 and 6.1.1.4'
S S 0.1246 0.1234 'International Tables Vol C Tables 4.2.6.8 and 6.1.1.4'

loop_
_geom_angle_atom_site_label_1
_geom_angle_atom_site_label_2
_geom_angle_atom_site_label_3
_geom_angle
_geom_angle_site_symmetry_1
_geom_angle_site_symmetry_3
_geom_angle_publ_flag
C17 S1 C14 90.3(4) . . ?
C19 S2 C16 89.6(4) . . ?
C28 S3 C31 88.3(4) . . ?
C30 S4 C33 92.0(4) . . ?
C18 N3 C25 107.3(7) . . ?
C18 N3 C1_2 118.6(7) . . ?
C25 N3 C1_2 133.2(6) . . ?
C24 N4 C1_1 131.8(7) . . ?
C29 N4 C24 107.8(6) . . ?
C29 N4 C1_1 119.2(6) . . ?
C21 N5 C26 114.6(8) . . ?
C27 N6 C22 115.1(8) . . ?
C2 C1 H1 119.3 . . ?
C2 C1 C6 121.4(14) . . ?
C6 C1 H1 119.3 . . ?
F1 C2 C3 117.7(17) . . ?
C1 C2 F1 120.7(15) . . ?
C1 C2 C3 121.6(16) . . ?
F2 C3 C4 117.7(14) . . ?
C2 C3 F2 119.6(15) . . ?
C2 C3 C4 122.6(16) . . ?
C3 C4 H4 122.7 . . ?
C5 C4 C3 114.5(13) . . ?
C5 C4 H4 122.7 . . ?
C4 C5 C6 125.1(12) . . ?
C4 C5 C9 125.5(11) . . ?
C6 C5 C9 109.4(12) . . ?
C5 C6 C1 114.6(12) . . ?
C7 C6 C1 136.4(12) . . ?
C7 C6 C5 109.0(11) . . ?
C6 C7 C8 110.0(10) . . ?
C10 C7 C6 123.2(11) . . ?
C10 C7 C8 126.8(12) . . ?
C9 C8 C7 105.6(10) . . ?
C13 C8 C7 129.3(10) . . ?
C13 C8 C9 125.1(9) . . ?
O1 C9 C5 124.1(11) . . ?
O1 C9 C8 129.9(11) . . ?
C8 C9 C5 106.0(10) . . ?
C7 C10 C11 126.8(14) . . ?
C7 C10 C12 125.7(11) . . ?
C11 C10 C12 107.4(12) . . ?
N1 C11 C10 173.9(18) . . ?
N2 C12 C10 178.7(17) . . ?
C8 C13 H13 111.4 . . ?
C8 C13 C14 137.2(9) . . ?
C14 C13 H13 111.4 . . ?
C13 C14 S1 124.1(8) . . ?
C15 C14 S1 112.9(7) . . ?
C15 C14 C13 123.0(8) . . ?
C14 C15 C16 109.9(8) . . ?
C14 C15 C1_3 129.0(9) . . ?
C16 C15 C1_3 121.1(9) . . ?
C15 C16 S2 131.2(7) . . ?
C15 C16 C17 114.5(9) . . ?
C17 C16 S2 114.1(7) . . ?
C16 C17 S1 112.4(6) . . ?
C16 C17 C18 110.0(8) . . ?
C18 C17 S1 137.6(7) . . ?
N3 C18 C17 137.3(8) . . ?
N3 C18 C19 108.7(7) . . ?
C19 C18 C17 114.0(7) . . ?
C18 C19 S2 112.4(6) . . ?
C20 C19 S2 139.5(7) . . ?
C20 C19 C18 108.2(7) . . ?
C19 C20 C25 106.4(8) . . ?
C21 C20 C19 129.0(8) . . ?
C21 C20 C25 124.5(8) . . ?
N5 C21 C20 119.6(8) . . ?
N5 C21 C22 120.6(9) . . ?
C20 C21 C22 119.8(8) . . ?
N6 C22 C21 123.3(8) . . ?
N6 C22 C23 118.7(8) . . ?
C21 C22 C23 118.0(8) . . ?
C24 C23 C22 122.6(7) . . ?
C28 C23 C22 129.7(8) . . ?
C28 C23 C24 107.7(7) . . ?
N4 C24 C23 107.1(7) . . ?
N4 C24 C25 134.9(8) . . ?
C23 C24 C25 118.0(7) . . ?
N3 C25 C20 109.5(6) . . ?
N3 C25 C24 133.7(7) . . ?
C20 C25 C24 116.8(8) . . ?
N5 C26 H26 117.8 . . ?
C27 C26 N5 124.5(10) . . ?
C27 C26 H26 117.8 . . ?
N6 C27 H27 119.0 . . ?
C26 C27 N6 122.0(10) . . ?
C26 C27 H27 119.0 . . ?
C23 C28 S3 138.7(7) . . ?
C29 C28 S3 114.8(6) . . ?
C29 C28 C23 106.5(7) . . ?
N4 C29 C28 110.9(6) . . ?
N4 C29 C30 137.1(7) . . ?
C28 C29 C30 112.0(7) . . ?
C29 C30 S4 137.5(6) . . ?
C31 C30 S4 111.5(6) . . ?
C31 C30 C29 111.0(7) . . ?
C30 C31 S3 113.8(6) . . ?
C30 C31 C32 114.1(7) . . ?
C32 C31 S3 132.0(7) . . ?
C31 C32 C1_4 120.5(8) . . ?
C33 C32 C31 111.2(7) . . ?
C33 C32 C1_4 128.3(8) . . ?
C32 C33 S4 111.2(5) . . ?
C34 C33 S4 126.4(7) . . ?
C34 C33 C32 122.4(7) . . ?
C33 C34 H34 111.8 . . ?
C35 C34 C33 136.5(8) . . ?
C35 C34 H34 111.8 . . ?
C34 C35 C36 125.6(7) . . ?
C34 C35 C43 127.8(8) . . ?
C36 C35 C43 106.6(7) . . ?
O2 C36 C35 128.5(8) . . ?
O2 C36 C37 124.5(9) . . ?
C35 C36 C37 106.9(7) . . ?
C38 C37 C36 126.6(9) . . ?
C38 C37 C42 124.7(8) . . ?
C42 C37 C36 108.6(8) . . ?
C37 C38 H38 122.0 . . ?
C39 C38 C37 115.9(10) . . ?
C39 C38 H38 122.0 . . ?
F3 C39 C38 120.4(10) . . ?
F3 C39 C40 118.5(9) . . ?
C38 C39 C40 120.8(10) . . ?
F4 C40 C39 118.6(10) . . ?
C41 C40 F4 118.5(10) . . ?
C41 C40 C39 123.0(10) . . ?
C40 C41 H41 120.5 . . ?
C40 C41 C42 119.1(9) . . ?
C42 C41 H41 120.5 . . ?
C37 C42 C41 116.3(9) . . ?
C37 C42 C43 110.3(7) . . ?
C41 C42 C43 133.2(9) . . ?
C42 C43 C35 107.5(7) . . ?
C44 C43 C35 127.3(8) . . ?
C44 C43 C42 125.2(8) . . ?
C43 C44 C45 126.3(8) . . ?
C43 C44 C46 123.4(9) . . ?
C46 C44 C45 110.4(8) . . ?
N7 C45 C44 178.5(13) . . ?
N8 C46 C44 178.2(11) . . ?
N4 C1_1 H1A_1 108.0 . . ?
N4 C1_1 H1B_1 108.0 . . ?
N4 C1_1 C2_1 117.2(7) . . ?
H1A_1 C1_1 H1B_1 107.2 . . ?
C2_1 C1_1 H1A_1 108.0 . . ?
C2_1 C1_1 H1B_1 108.0 . . ?
C1_1 C2_1 H2_1 99.0 . . ?
C1_1 C2_1 C3_1 113.7(6) . . ?
C3_1 C2_1 H2_1 99.0 . . ?
C5_1 C2_1 C1_1 120.2(7) . . ?
C5_1 C2_1 H2_1 99.0 . . ?
C5_1 C2_1 C3_1 118.9(7) . . ?
C2_1 C3_1 H3A_1 108.5 . . ?
C2_1 C3_1 H3B_1 108.5 . . ?
H3A_1 C3_1 H3B_1 107.5 . . ?
C4_1 C3_1 C2_1 115.0(8) . . ?
C4_1 C3_1 H3A_1 108.5 . . ?
C4_1 C3_1 H3B_1 108.5 . . ?
C3_1 C4_1 H4A_1 109.5 . . ?
C3_1 C4_1 H4B_1 109.5 . . ?
C3_1 C4_1 H4C_1 109.5 . . ?
H4A_1 C4_1 H4B_1 109.5 . . ?
H4A_1 C4_1 H4C_1 109.5 . . ?
H4B_1 C4_1 H4C_1 109.5 . . ?
C2_1 C5_1 H5A_1 107.4 . . ?
C2_1 C5_1 H5B_1 107.4 . . ?
C2_1 C5_1 C6_1 119.8(8) . . ?
H5A_1 C5_1 H5B_1 106.9 . . ?
C6_1 C5_1 H5A_1 107.4 . . ?
C6_1 C5_1 H5B_1 107.4 . . ?
C5_1 C6_1 H6A_1 108.6 . . ?
C5_1 C6_1 H6B_1 108.6 . . ?
C5_1 C6_1 C7_1 114.5(9) . . ?
H6A_1 C6_1 H6B_1 107.6 . . ?
C7_1 C6_1 H6A_1 108.6 . . ?
C7_1 C6_1 H6B_1 108.6 . . ?
C6_1 C7_1 H7A_1 109.4 . . ?
C6_1 C7_1 H7B_1 109.4 . . ?
C6_1 C7_1 C8_1 111.2(9) . . ?
H7A_1 C7_1 H7B_1 108.0 . . ?
C8_1 C7_1 H7A_1 109.4 . . ?
C8_1 C7_1 H7B_1 109.4 . . ?
C7_1 C8_1 H8A_1 109.5 . . ?
C7_1 C8_1 H8B_1 109.5 . . ?
C7_1 C8_1 H8C_1 109.5 . . ?
H8A_1 C8_1 H8B_1 109.5 . . ?
H8A_1 C8_1 H8C_1 109.5 . . ?
H8B_1 C8_1 H8C_1 109.5 . . ?
N3 C1_2 H1A_2 108.8 . . ?
N3 C1_2 H1B_2 108.8 . . ?
N3 C1_2 C2_2 114.0(7) . . ?
H1A_2 C1_2 H1B_2 107.7 . . ?
C2_2 C1_2 H1A_2 108.8 . . ?
C2_2 C1_2 H1B_2 108.8 . . ?
C1_2 C2_2 H2_2 106.5 . . ?
C1_2 C2_2 C3_2 111.3(7) . . ?
C3_2 C2_2 H2_2 106.5 . . ?
C5_2 C2_2 C1_2 112.4(7) . . ?
C5_2 C2_2 H2_2 106.5 . . ?
C5_2 C2_2 C3_2 113.1(7) . . ?
C2_2 C3_2 H3A_2 109.1 . . ?
C2_2 C3_2 H3B_2 109.1 . . ?
H3A_2 C3_2 H3B_2 107.9 . . ?
C4_2 C3_2 C2_2 112.3(7) . . ?
C4_2 C3_2 H3A_2 109.1 . . ?
C4_2 C3_2 H3B_2 109.1 . . ?
C3_2 C4_2 H4A_2 109.5 . . ?
C3_2 C4_2 H4B_2 109.5 . . ?
C3_2 C4_2 H4C_2 109.5 . . ?
H4A_2 C4_2 H4B_2 109.5 . . ?
H4A_2 C4_2 H4C_2 109.5 . . ?
H4B_2 C4_2 H4C_2 109.5 . . ?
C2_2 C5_2 H5A_2 108.6 . . ?
C2_2 C5_2 H5B_2 108.6 . . ?
C2_2 C5_2 C6_2 114.8(7) . . ?
H5A_2 C5_2 H5B_2 107.6 . . ?
C6_2 C5_2 H5A_2 108.6 . . ?
C6_2 C5_2 H5B_2 108.6 . . ?
C5_2 C6_2 H6A_2 109.3 . . ?
C5_2 C6_2 H6B_2 109.3 . . ?
C5_2 C6_2 C7_2 111.6(8) . . ?
H6A_2 C6_2 H6B_2 108.0 . . ?
C7_2 C6_2 H6A_2 109.3 . . ?
C7_2 C6_2 H6B_2 109.3 . . ?
C6_2 C7_2 H7A_2 109.7 . . ?
C6_2 C7_2 H7B_2 109.7 . . ?
C6_2 C7_2 C8_2 110.0(9) . . ?
H7A_2 C7_2 H7B_2 108.2 . . ?
C8_2 C7_2 H7A_2 109.7 . . ?
C8_2 C7_2 H7B_2 109.7 . . ?
C7_2 C8_2 H8A_2 109.0 . . ?
C7_2 C8_2 H8B_2 108.8 . . ?
C7_2 C8_2 H8C_2 110.6 . . ?
H8A_2 C8_2 H8B_2 109.5 . . ?
H8A_2 C8_2 H8C_2 109.5 . . ?
H8B_2 C8_2 H8C_2 109.5 . . ?
C15 C1_3 H1A_3 108.0 . . ?
C15 C1_3 H1B_3 108.0 . . ?
H1A_3 C1_3 H1B_3 107.3 . . ?
C2_3 C1_3 C15 117.1(7) . . ?
C2_3 C1_3 H1A_3 108.0 . . ?
C2_3 C1_3 H1B_3 108.0 . . ?
C1_3 C2_3 H2_3 105.1 . . ?
C3_3 C2_3 C1_3 114.2(7) . . ?
C3_3 C2_3 H2_3 105.1 . . ?
C3_3 C2_3 C7_3 113.3(7) . . ?
C7_3 C2_3 C1_3 112.9(7) . . ?
C7_3 C2_3 H2_3 105.1 . . ?
C2_3 C3_3 H3A_3 108.7 . . ?
C2_3 C3_3 H3B_3 108.7 . . ?
C2_3 C3_3 C4_3 114.4(8) . . ?
H3A_3 C3_3 H3B_3 107.6 . . ?
C4_3 C3_3 H3A_3 108.7 . . ?
C4_3 C3_3 H3B_3 108.7 . . ?
C3_3 C4_3 H4A_3 129.9 . . ?
C3_3 C4_3 H4B_3 107.4 . . ?
H4A_3 C4_3 H4B_3 92.0 . . ?
C5_3 C4_3 C3_3 113.7(8) . . ?
C5_3 C4_3 H4A_3 104.1 . . ?
C5_3 C4_3 H4B_3 105.5 . . ?
C4_3 C5_3 H5A_3 109.1 . . ?
C4_3 C5_3 H5B_3 109.1 . . ?
C4_3 C5_3 C6_3 112.7(9) . . ?
H5A_3 C5_3 H5B_3 107.8 . . ?
C6_3 C5_3 H5A_3 109.1 . . ?
C6_3 C5_3 H5B_3 109.1 . . ?
C5_3 C6_3 H6A_3 109.5 . . ?
C5_3 C6_3 H6B_3 109.5 . . ?
C5_3 C6_3 H6C_3 109.5 . . ?
H6A_3 C6_3 H6B_3 109.5 . . ?
H6A_3 C6_3 H6C_3 109.5 . . ?
H6B_3 C6_3 H6C_3 109.5 . . ?
C2_3 C7_3 H7A_3 108.1 . . ?
C2_3 C7_3 H7B_3 110.3 . . ?
H7A_3 C7_3 H7B_3 107.7 . . ?
C8_3 C7_3 C2_3 113.1(8) . . ?
C8_3 C7_3 H7A_3 107.9 . . ?
C8_3 C7_3 H7B_3 109.6 . . ?
C7_3 C8_3 H8A_3 109.6 . . ?
C7_3 C8_3 H8B_3 109.6 . . ?
C7_3 C8_3 C9_3 110.3(8) . . ?
H8A_3 C8_3 H8B_3 108.1 . . ?
C9_3 C8_3 H8A_3 109.6 . . ?
C9_3 C8_3 H8B_3 109.6 . . ?
C8_3 C9_3 H9A_3 108.4 . . ?
C8_3 C9_3 H9B_3 108.4 . . ?
H9A_3 C9_3 H9B_3 107.4 . . ?
C10_3 C9_3 C8_3 115.7(9) . . ?
C10_3 C9_3 H9A_3 108.4 . . ?
C10_3 C9_3 H9B_3 108.4 . . ?
C9_3 C10_3 H10A_3 109.1 . . ?
C9_3 C10_3 H10B_3 109.1 . . ?
C9_3 C10_3 C11_3 112.7(9) . . ?
H10A_3 C10_3 H10B_3 107.8 . . ?
C11_3 C10_3 H10A_3 109.1 . . ?
C11_3 C10_3 H10B_3 109.1 . . ?
C10_3 C11_3 H11A_3 109.0 . . ?
C10_3 C11_3 H11B_3 109.0 . . ?
H11A_3 C11_3 H11B_3 107.8 . . ?
C12_3 C11_3 C10_3 112.8(10) . . ?
C12_3 C11_3 H11A_3 109.0 . . ?
C12_3 C11_3 H11B_3 109.0 . . ?
C11_3 C12_3 H12A_3 110.8 . . ?
C11_3 C12_3 H12B_3 107.4 . . ?
C11_3 C12_3 H12C_3 110.1 . . ?
H12A_3 C12_3 H12B_3 109.5 . . ?
H12A_3 C12_3 H12C_3 109.5 . . ?
H12B_3 C12_3 H12C_3 109.5 . . ?
C32 C1_4 H1A_4 107.7 . . ?
C32 C1_4 H1B_4 107.7 . . ?
H1A_4 C1_4 H1B_4 107.1 . . ?
C2_4 C1_4 C32 118.5(9) . . ?
C2_4 C1_4 H1A_4 107.7 . . ?
C2_4 C1_4 H1B_4 107.7 . . ?
C1_4 C2_4 H2_4 105.1 . . ?
C1_4 C2_4 C7_4 111.5(7) . . ?
C3_4 C2_4 C1_4 116.8(8) . . ?
C3_4 C2_4 H2_4 105.1 . . ?
C3_4 C2_4 C7_4 112.0(8) . . ?
C7_4 C2_4 H2_4 105.1 . . ?
C2_4 C3_4 H3A_4 108.8 . . ?
C2_4 C3_4 H3B_4 108.8 . . ?
C2_4 C3_4 C4_4 113.7(9) . . ?
H3A_4 C3_4 H3B_4 107.7 . . ?
C4_4 C3_4 H3A_4 108.8 . . ?
C4_4 C3_4 H3B_4 108.8 . . ?
C3_4 C4_4 H4A_4 108.9 . . ?
C3_4 C4_4 H4B_4 108.9 . . ?
C3_4 C4_4 C5_4 113.3(10) . . ?
H4A_4 C4_4 H4B_4 107.7 . . ?
C5_4 C4_4 H4A_4 108.9 . . ?
C5_4 C4_4 H4B_4 108.9 . . ?
C4_4 C5_4 H5A_4 109.1 . . ?
C4_4 C5_4 H5B_4 109.1 . . ?
C4_4 C5_4 C6_4 112.4(10) . . ?
H5A_4 C5_4 H5B_4 107.9 . . ?
C6_4 C5_4 H5A_4 109.1 . . ?
C6_4 C5_4 H5B_4 109.1 . . ?
C5_4 C6_4 H6A_4 109.5 . . ?
C5_4 C6_4 H6B_4 109.5 . . ?
C5_4 C6_4 H6C_4 109.5 . . ?
H6A_4 C6_4 H6B_4 109.5 . . ?
H6A_4 C6_4 H6C_4 109.5 . . ?
H6B_4 C6_4 H6C_4 109.5 . . ?
C2_4 C7_4 H7A_4 109.7 . . ?
C2_4 C7_4 H7B_4 109.7 . . ?
C2_4 C7_4 C8_4 109.8(8) . . ?
H7A_4 C7_4 H7B_4 108.2 . . ?
C8_4 C7_4 H7A_4 109.7 . . ?
C8_4 C7_4 H7B_4 109.7 . . ?
C7_4 C8_4 H8A_4 109.0 . . ?
C7_4 C8_4 H8B_4 109.0 . . ?
H8A_4 C8_4 H8B_4 107.8 . . ?
C9_4 C8_4 C7_4 112.9(10) . . ?
C9_4 C8_4 H8A_4 109.0 . . ?
C9_4 C8_4 H8B_4 109.0 . . ?
C8_4 C9_4 H9A_4 108.6 . . ?
C8_4 C9_4 H9B_4 108.6 . . ?
H9A_4 C9_4 H9B_4 107.6 . . ?
C10_4 C9_4 C8_4 114.7(10) . . ?
C10_4 C9_4 H9A_4 108.6 . . ?
C10_4 C9_4 H9B_4 108.6 . . ?
C9_4 C10_4 H10A_4 109.1 . . ?
C9_4 C10_4 H10B_4 109.1 . . ?
C9_4 C10_4 C11_4 112.5(10) . . ?
H10A_4 C10_4 H10B_4 107.8 . . ?
C11_4 C10_4 H10A_4 109.1 . . ?
C11_4 C10_4 H10B_4 109.1 . . ?
C10_4 C11_4 H11A_4 109.3 . . ?
C10_4 C11_4 H11B_4 109.3 . . ?
H11A_4 C11_4 H11B_4 108.0 . . ?
C12_4 C11_4 C10_4 111.5(10) . . ?
C12_4 C11_4 H11A_4 109.3 . . ?
C12_4 C11_4 H11B_4 109.3 . . ?
C11_4 C12_4 H12A_4 116.7 . . ?
C11_4 C12_4 H12B_4 107.4 . . ?
C11_4 C12_4 H12C_4 104.1 . . ?
H12A_4 C12_4 H12B_4 109.5 . . ?
H12A_4 C12_4 H12C_4 109.5 . . ?
H12B_4 C12_4 H12C_4 109.5 . . ?

loop_
_geom_bond_atom_site_label_1
_geom_bond_atom_site_label_2
_geom_bond_distance
_geom_bond_site_symmetry_2
_geom_bond_publ_flag
S1 C14 1.776(8) . ?
S1 C17 1.678(9) . ?
S2 C16 1.768(10) . ?
S2 C19 1.738(8) . ?
S3 C28 1.721(8) . ?
S3 C31 1.758(8) . ?
S4 C30 1.719(7) . ?
S4 C33 1.759(8) . ?
F1 C2 1.341(14) . ?
F2 C3 1.371(15) . ?
F3 C39 1.346(11) . ?
F4 C40 1.354(10) . ?
O1 C9 1.226(11) . ?
O2 C36 1.211(9) . ?
N1 C11 1.165(14) . ?
N2 C12 1.194(17) . ?
N3 C18 1.388(9) . ?
N3 C25 1.394(10) . ?
N3 C1_2 1.461(10) . ?
N4 C24 1.405(9) . ?
N4 C29 1.365(9) . ?
N4 C1_1 1.457(9) . ?
N5 C21 1.366(10) . ?
N5 C26 1.369(12) . ?
N6 C22 1.365(10) . ?
N6 C27 1.351(10) . ?
N7 C45 1.166(12) . ?
N8 C46 1.142(10) . ?
C1 H1 0.9400 . ?
C1 C2 1.326(17) . ?
C1 C6 1.419(14) . ?
C2 C3 1.346(18) . ?
C3 C4 1.406(16) . ?
C4 H4 0.9400 . ?
C4 C5 1.373(14) . ?
C5 C6 1.413(14) . ?
C5 C9 1.481(14) . ?
C6 C7 1.395(14) . ?
C7 C8 1.484(13) . ?
C7 C10 1.372(15) . ?
C8 C9 1.476(13) . ?
C8 C13 1.387(13) . ?
C10 C11 1.374(15) . ?
C10 C12 1.397(18) . ?
C13 H13 0.9400 . ?
C13 C14 1.398(12) . ?
C14 C15 1.379(12) . ?
C15 C16 1.400(11) . ?
C15 C1_3 1.509(10) . ?
C16 C17 1.403(11) . ?
C17 C18 1.416(11) . ?
C18 C19 1.412(11) . ?
C19 C20 1.400(10) . ?
C20 C21 1.389(11) . ?
C20 C25 1.414(10) . ?
C21 C22 1.396(11) . ?
C22 C23 1.441(10) . ?
C23 C24 1.424(11) . ?
C23 C28 1.411(10) . ?
C24 C25 1.456(10) . ?
C26 H26 0.9400 . ?
C26 C27 1.349(12) . ?
C27 H27 0.9400 . ?
C28 C29 1.388(10) . ?
C29 C30 1.405(9) . ?
C30 C31 1.395(10) . ?
C31 C32 1.421(10) . ?
C32 C33 1.410(11) . ?
C32 C1_4 1.537(11) . ?
C33 C34 1.378(9) . ?
C34 H34 0.9400 . ?
C34 C35 1.360(10) . ?
C35 C36 1.479(11) . ?
C35 C43 1.498(10) . ?
C36 C37 1.511(11) . ?
C37 C38 1.382(12) . ?
C37 C42 1.396(11) . ?
C38 H38 0.9400 . ?
C38 C39 1.364(12) . ?
C39 C40 1.372(13) . ?
C40 C41 1.349(13) . ?
C41 H41 0.9400 . ?
C41 C42 1.397(11) . ?
C42 C43 1.467(11) . ?
C43 C44 1.386(11) . ?
C44 C45 1.414(13) . ?
C44 C46 1.410(11) . ?
C1_1 H1A_1 0.9800 . ?
C1_1 H1B_1 0.9800 . ?
C1_1 C2_1 1.484(7) . ?
C2_1 H2_1 0.9900 . ?
C2_1 C3_1 1.493(7) . ?
C2_1 C5_1 1.432(7) . ?
C3_1 H3A_1 0.9800 . ?
C3_1 H3B_1 0.9800 . ?
C3_1 C4_1 1.483(9) . ?
C4_1 H4A_1 0.9700 . ?
C4_1 H4B_1 0.9700 . ?
C4_1 H4C_1 0.9700 . ?
C5_1 H5A_1 0.9800 . ?
C5_1 H5B_1 0.9800 . ?
C5_1 C6_1 1.482(8) . ?
C6_1 H6A_1 0.9800 . ?
C6_1 H6B_1 0.9800 . ?
C6_1 C7_1 1.485(9) . ?
C7_1 H7A_1 0.9800 . ?
C7_1 H7B_1 0.9800 . ?
C7_1 C8_1 1.547(9) . ?
C8_1 H8A_1 0.9700 . ?
C8_1 H8B_1 0.9700 . ?
C8_1 H8C_1 0.9700 . ?
C1_2 H1A_2 0.9800 . ?
C1_2 H1B_2 0.9800 . ?
C1_2 C2_2 1.503(8) . ?
C2_2 H2_2 0.9900 . ?
C2_2 C3_2 1.512(8) . ?
C2_2 C5_2 1.488(8) . ?
C3_2 H3A_2 0.9800 . ?
C3_2 H3B_2 0.9800 . ?
C3_2 C4_2 1.496(9) . ?
C4_2 H4A_2 0.9700 . ?
C4_2 H4B_2 0.9700 . ?
C4_2 H4C_2 0.9700 . ?
C5_2 H5A_2 0.9800 . ?
C5_2 H5B_2 0.9800 . ?
C5_2 C6_2 1.503(8) . ?
C6_2 H6A_2 0.9800 . ?
C6_2 H6B_2 0.9800 . ?
C6_2 C7_2 1.506(9) . ?
C7_2 H7A_2 0.9800 . ?
C7_2 H7B_2 0.9800 . ?
C7_2 C8_2 1.531(9) . ?
C8_2 H8A_2 0.9697 . ?
C8_2 H8B_2 0.9702 . ?
C8_2 H8C_2 0.9701 . ?
C1_3 H1A_3 0.9800 . ?
C1_3 H1B_3 0.9800 . ?
C1_3 C2_3 1.507(8) . ?
C2_3 H2_3 0.9900 . ?
C2_3 C3_3 1.475(8) . ?
C2_3 C7_3 1.502(8) . ?
C3_3 H3A_3 0.9800 . ?
C3_3 H3B_3 0.9800 . ?
C3_3 C4_3 1.498(9) . ?
C4_3 H4A_3 0.9802 . ?
C4_3 H4B_3 0.9801 . ?
C4_3 C5_3 1.473(9) . ?
C5_3 H5A_3 0.9800 . ?
C5_3 H5B_3 0.9800 . ?
C5_3 C6_3 1.509(9) . ?
C6_3 H6A_3 0.9700 . ?
C6_3 H6B_3 0.9700 . ?
C6_3 H6C_3 0.9700 . ?
C7_3 H7A_3 0.9799 . ?
C7_3 H7B_3 0.9795 . ?
C7_3 C8_3 1.500(9) . ?
C8_3 H8A_3 0.9800 . ?
C8_3 H8B_3 0.9800 . ?
C8_3 C9_3 1.512(8) . ?
C9_3 H9A_3 0.9800 . ?
C9_3 H9B_3 0.9800 . ?
C9_3 C10_3 1.465(9) . ?
C10_3 H10A_3 0.9800 . ?
C10_3 H10B_3 0.9800 . ?
C10_3 C11_3 1.516(9) . ?
C11_3 H11A_3 0.9800 . ?
C11_3 H11B_3 0.9800 . ?
C11_3 C12_3 1.495(9) . ?
C12_3 H12A_3 0.9698 . ?
C12_3 H12B_3 0.9698 . ?
C12_3 H12C_3 0.9699 . ?
C1_4 H1A_4 0.9800 . ?
C1_4 H1B_4 0.9800 . ?
C1_4 C2_4 1.502(8) . ?
C2_4 H2_4 0.9900 . ?
C2_4 C3_4 1.479(8) . ?
C2_4 C7_4 1.521(8) . ?
C3_4 H3A_4 0.9800 . ?
C3_4 H3B_4 0.9800 . ?
C3_4 C4_4 1.492(9) . ?
C4_4 H4A_4 0.9800 . ?
C4_4 H4B_4 0.9800 . ?
C4_4 C5_4 1.501(9) . ?
C5_4 H5A_4 0.9800 . ?
C5_4 H5B_4 0.9800 . ?
C5_4 C6_4 1.507(10) . ?
C6_4 H6A_4 0.9700 . ?
C6_4 H6B_4 0.9700 . ?
C6_4 H6C_4 0.9700 . ?
C7_4 H7A_4 0.9800 . ?
C7_4 H7B_4 0.9800 . ?
C7_4 C8_4 1.528(9) . ?
C8_4 H8A_4 0.9800 . ?
C8_4 H8B_4 0.9800 . ?
C8_4 C9_4 1.510(9) . ?
C9_4 H9A_4 0.9800 . ?
C9_4 H9B_4 0.9800 . ?
C9_4 C10_4 1.501(10) . ?
C10_4 H10A_4 0.9800 . ?
C10_4 H10B_4 0.9800 . ?
C10_4 C11_4 1.529(10) . ?
C11_4 H11A_4 0.9800 . ?
C11_4 H11B_4 0.9800 . ?
C11_4 C12_4 1.497(10) . ?
C12_4 H12A_4 0.9699 . ?
C12_4 H12B_4 0.9702 . ?
C12_4 H12C_4 0.9704 . ?

loop_
_geom_torsion_atom_site_label_1
_geom_torsion_atom_site_label_2
_geom_torsion_atom_site_label_3
_geom_torsion_atom_site_label_4
_geom_torsion
_geom_torsion_site_symmetry_1
_geom_torsion_site_symmetry_2
_geom_torsion_site_symmetry_3
_geom_torsion_site_symmetry_4
_geom_torsion_publ_flag
S1 C14 C15 C16 -1.6(11) . . . . ?
S1 C14 C15 C1_3 179.0(7) . . . . ?
S1 C17 C18 N3 -0.4(19) . . . . ?
S1 C17 C18 C19 177.2(8) . . . . ?
S2 C16 C17 S1 -177.3(5) . . . . ?
S2 C16 C17 C18 1.6(10) . . . . ?
S2 C19 C20 C21 2.7(18) . . . . ?
S2 C19 C20 C25 -179.1(9) . . . . ?
S3 C28 C29 N4 178.9(5) . . . . ?
S3 C28 C29 C30 -1.4(9) . . . . ?
S3 C31 C32 C33 180.0(7) . . . . ?
S3 C31 C32 C1_4 -1.3(13) . . . . ?
S4 C30 C31 S3 179.6(4) . . . . ?
S4 C30 C31 C32 -0.9(9) . . . . ?
S4 C33 C34 C35 2.5(15) . . . . ?
F1 C2 C3 F2 -1(2) . . . . ?
F1 C2 C3 C4 -179.1(11) . . . . ?
F2 C3 C4 C5 179.5(10) . . . . ?
F3 C39 C40 F4 -2.6(15) . . . . ?
F3 C39 C40 C41 178.2(9) . . . . ?
F4 C40 C41 C42 178.1(8) . . . . ?
O2 C36 C37 C38 -5.7(15) . . . . ?
O2 C36 C37 C42 176.4(9) . . . . ?
N3 C18 C19 S2 178.7(6) . . . . ?
N3 C18 C19 C20 -1.0(11) . . . . ?
N3 C1_2 C2_2 C3_2 -173.0(7) . . . . ?
N3 C1_2 C2_2 C5_2 59.0(10) . . . . ?
N4 C24 C25 N3 0.1(17) . . . . ?
N4 C24 C25 C20 -176.1(8) . . . . ?
N4 C29 C30 S4 0.7(16) . . . . ?
N4 C29 C30 C31 -179.3(9) . . . . ?
N4 C1_1 C2_1 C3_1 178.2(8) . . . . ?
N4 C1_1 C2_1 C5_1 28.2(16) . . . . ?
N5 C21 C22 N6 -0.7(14) . . . . ?
N5 C21 C22 C23 -177.7(8) . . . . ?
N5 C26 C27 N6 0.6(19) . . . . ?
N6 C22 C23 C24 179.6(8) . . . . ?
N6 C22 C23 C28 -0.7(14) . . . . ?
C1 C2 C3 F2 179.2(12) . . . . ?
C1 C2 C3 C4 1(2) . . . . ?
C1 C6 C7 C8 -178.9(11) . . . . ?
C1 C6 C7 C10 1(2) . . . . ?
C2 C1 C6 C5 0.5(17) . . . . ?
C2 C1 C6 C7 177.5(13) . . . . ?
C2 C3 C4 C5 -1.9(18) . . . . ?
C3 C4 C5 C6 2.6(16) . . . . ?
C3 C4 C5 C9 -177.4(9) . . . . ?
C4 C5 C6 C1 -1.9(15) . . . . ?
C4 C5 C6 C7 -179.8(10) . . . . ?
C4 C5 C9 O1 -1.0(16) . . . . ?
C4 C5 C9 C8 -178.6(10) . . . . ?
C5 C6 C7 C8 -1.8(12) . . . . ?
C5 C6 C7 C10 177.9(10) . . . . ?
C6 C1 C2 F1 179.8(10) . . . . ?
C6 C1 C2 C3 0(2) . . . . ?
C6 C5 C9 O1 179.0(9) . . . . ?
C6 C5 C9 C8 1.4(11) . . . . ?
C6 C7 C8 C9 2.6(11) . . . . ?
C6 C7 C8 C13 -177.2(10) . . . . ?
C6 C7 C10 C11 2(2) . . . . ?
C6 C7 C10 C12 -178.3(13) . . . . ?
C7 C8 C9 O1 -179.8(10) . . . . ?
C7 C8 C9 C5 -2.3(10) . . . . ?
C7 C8 C13 C14 179.5(10) . . . . ?
C8 C7 C10 C11 -178.7(12) . . . . ?
C8 C7 C10 C12 1(2) . . . . ?
C8 C13 C14 S1 2.4(17) . . . . ?
C8 C13 C14 C15 179.6(11) . . . . ?
C9 C5 C6 C1 178.1(8) . . . . ?
C9 C5 C6 C7 0.2(12) . . . . ?
C9 C8 C13 C14 -0.2(19) . . . . ?
C10 C7 C8 C9 -177.1(11) . . . . ?
C10 C7 C8 C13 3.1(18) . . . . ?
C13 C8 C9 O1 0.0(17) . . . . ?
C13 C8 C9 C5 177.5(9) . . . . ?
C13 C14 C15 C16 -179.1(9) . . . . ?
C13 C14 C15 C1_3 1.5(16) . . . . ?
C14 S1 C17 C16 1.5(7) . . . . ?
C14 S1 C17 C18 -176.9(11) . . . . ?
C14 C15 C16 S2 176.1(8) . . . . ?
C14 C15 C16 C17 2.8(12) . . . . ?
C14 C15 C1_3 C2_3 100.8(13) . . . . ?
C15 C16 C17 S1 -2.8(11) . . . . ?
C15 C16 C17 C18 176.0(8) . . . . ?
C15 C1_3 C2_3 C3_3 -50.1(15) . . . . ?
C15 C1_3 C2_3 C7_3 178.5(9) . . . . ?
C16 S2 C19 C18 0.4(8) . . . . ?
C16 S2 C19 C20 179.9(11) . . . . ?
C16 C15 C1_3 C2_3 -78.6(12) . . . . ?
C16 C17 C18 N3 -178.8(10) . . . . ?
C16 C17 C18 C19 -1.3(12) . . . . ?
C17 S1 C14 C13 177.5(9) . . . . ?
C17 S1 C14 C15 0.1(8) . . . . ?
C17 C18 C19 S2 0.4(11) . . . . ?
C17 C18 C19 C20 -179.2(8) . . . . ?
C18 N3 C25 C20 -0.8(9) . . . . ?
C18 N3 C25 C24 -177.2(9) . . . . ?
C18 N3 C1_2 C2_2 -100.4(9) . . . . ?
C18 C19 C20 C21 -177.8(9) . . . . ?
C18 C19 C20 C25 0.5(10) . . . . ?
C19 S2 C16 C15 -174.5(10) . . . . ?
C19 S2 C16 C17 -1.2(8) . . . . ?
C19 C20 C21 N5 -0.5(16) . . . . ?
C19 C20 C21 C22 178.7(9) . . . . ?
C19 C20 C25 N3 0.2(10) . . . . ?
C19 C20 C25 C24 177.3(7) . . . . ?
C20 C21 C22 N6 -180.0(8) . . . . ?
C20 C21 C22 C23 3.1(13) . . . . ?
C21 N5 C26 C27 1.3(17) . . . . ?
C21 C20 C25 N3 178.6(8) . . . . ?
C21 C20 C25 C24 -4.3(13) . . . . ?
C21 C22 C23 C24 -3.3(13) . . . . ?
C21 C22 C23 C28 176.3(8) . . . . ?
C22 N6 C27 C26 -2.5(15) . . . . ?
C22 C23 C24 N4 179.7(7) . . . . ?
C22 C23 C24 C25 -0.3(12) . . . . ?
C22 C23 C28 S3 2.3(15) . . . . ?
C22 C23 C28 C29 179.9(8) . . . . ?
C23 C24 C25 N3 -179.9(9) . . . . ?
C23 C24 C25 C20 3.9(12) . . . . ?
C23 C28 C29 N4 0.6(9) . . . . ?
C23 C28 C29 C30 -179.7(7) . . . . ?
C24 N4 C29 C28 -0.6(9) . . . . ?
C24 N4 C29 C30 179.8(9) . . . . ?
C24 N4 C1_1 C2_1 73.3(12) . . . . ?
C24 C23 C28 S3 -178.1(7) . . . . ?
C24 C23 C28 C29 -0.4(9) . . . . ?
C25 N3 C18 C17 178.8(10) . . . . ?
C25 N3 C18 C19 1.1(10) . . . . ?
C25 N3 C1_2 C2_2 67.5(11) . . . . ?
C25 C20 C21 N5 -178.5(8) . . . . ?
C25 C20 C21 C22 0.7(14) . . . . ?
C26 N5 C21 C20 178.0(9) . . . . ?
C26 N5 C21 C22 -1.2(14) . . . . ?
C27 N6 C22 C21 2.6(14) . . . . ?
C27 N6 C22 C23 179.4(8) . . . . ?
C28 S3 C31 C30 -0.3(7) . . . . ?
C28 S3 C31 C32 -179.8(9) . . . . ?
C28 C23 C24 N4 0.0(9) . . . . ?
C28 C23 C24 C25 180.0(7) . . . . ?
C28 C29 C30 S4 -178.9(7) . . . . ?
C28 C29 C30 C31 1.1(10) . . . . ?
C29 N4 C24 C23 0.3(9) . . . . ?
C29 N4 C24 C25 -179.6(9) . . . . ?
C29 N4 C1_1 C2_1 -92.3(10) . . . . ?
C29 C30 C31 S3 -0.4(9) . . . . ?
C29 C30 C31 C32 179.2(7) . . . . ?
C30 S4 C33 C32 -0.4(6) . . . . ?
C30 S4 C33 C34 176.6(8) . . . . ?
C30 C31 C32 C33 0.6(10) . . . . ?
C30 C31 C32 C1_4 179.2(8) . . . . ?
C31 S3 C28 C23 178.5(9) . . . . ?
C31 S3 C28 C29 1.0(6) . . . . ?
C31 C32 C33 S4 0.0(9) . . . . ?
C31 C32 C33 C34 -177.2(7) . . . . ?
C31 C32 C1_4 C2_4 -96.2(12) . . . . ?
C32 C33 C34 C35 179.2(9) . . . . ?
C32 C1_4 C2_4 C3_4 51.5(15) . . . . ?
C32 C1_4 C2_4 C7_4 -178.0(10) . . . . ?
C33 S4 C30 C29 -179.3(9) . . . . ?
C33 S4 C30 C31 0.7(7) . . . . ?
C33 C32 C1_4 C2_4 82.2(13) . . . . ?
C33 C34 C35 C36 -1.0(16) . . . . ?
C33 C34 C35 C43 177.5(9) . . . . ?
C34 C35 C36 O2 2.6(15) . . . . ?
C34 C35 C36 C37 -179.4(8) . . . . ?
C34 C35 C43 C42 179.9(8) . . . . ?
C34 C35 C43 C44 1.4(14) . . . . ?
C35 C36 C37 C38 176.3(9) . . . . ?
C35 C36 C37 C42 -1.7(9) . . . . ?
C35 C43 C44 C45 1.3(15) . . . . ?
C35 C43 C44 C46 -178.5(8) . . . . ?
C36 C35 C43 C42 -1.3(9) . . . . ?
C36 C35 C43 C44 -179.8(8) . . . . ?
C36 C37 C38 C39 -176.2(8) . . . . ?
C36 C37 C42 C41 177.0(7) . . . . ?
C36 C37 C42 C43 0.8(10) . . . . ?
C37 C38 C39 F3 -177.3(8) . . . . ?
C37 C38 C39 C40 -2.4(15) . . . . ?
C37 C42 C43 C35 0.3(9) . . . . ?
C37 C42 C43 C44 178.8(8) . . . . ?
C38 C37 C42 C41 -1.0(13) . . . . ?
C38 C37 C42 C43 -177.1(8) . . . . ?
C38 C39 C40 F4 -177.5(8) . . . . ?
C38 C39 C40 C41 3.2(17) . . . . ?
C39 C40 C41 C42 -2.7(16) . . . . ?
C40 C41 C42 C37 1.5(13) . . . . ?
C40 C41 C42 C43 176.5(9) . . . . ?
C41 C42 C43 C35 -175.0(9) . . . . ?
C41 C42 C43 C44 3.6(15) . . . . ?
C42 C37 C38 C39 1.4(14) . . . . ?
C42 C43 C44 C45 -176.9(9) . . . . ?
C42 C43 C44 C46 3.2(14) . . . . ?
C43 C35 C36 O2 -176.2(9) . . . . ?
C43 C35 C36 C37 1.8(9) . . . . ?
C1_1 N4 C24 C23 -166.5(8) . . . . ?
C1_1 N4 C24 C25 13.5(15) . . . . ?
C1_1 N4 C29 C28 168.2(7) . . . . ?
C1_1 N4 C29 C30 -11.4(14) . . . . ?
C1_1 C2_1 C3_1 C4_1 -60.4(14) . . . . ?
C1_1 C2_1 C5_1 C6_1 -176.1(13) . . . . ?
C2_1 C5_1 C6_1 C7_1 -172.0(16) . . . . ?
C3_1 C2_1 C5_1 C6_1 35(2) . . . . ?
C5_1 C2_1 C3_1 C4_1 90.0(15) . . . . ?
C5_1 C6_1 C7_1 C8_1 -170.9(16) . . . . ?
C1_2 N3 C18 C17 -10.5(15) . . . . ?
C1_2 N3 C18 C19 171.9(7) . . . . ?
C1_2 N3 C25 C20 -169.7(8) . . . . ?
C1_2 N3 C25 C24 13.9(16) . . . . ?
C1_2 C2_2 C3_2 C4_2 -58.3(14) . . . . ?
C1_2 C2_2 C5_2 C6_2 179.0(10) . . . . ?
C2_2 C5_2 C6_2 C7_2 162.2(13) . . . . ?
C3_2 C2_2 C5_2 C6_2 52.0(14) . . . . ?
C5_2 C2_2 C3_2 C4_2 69.3(14) . . . . ?
C5_2 C6_2 C7_2 C8_2 175.9(14) . . . . ?
C1_3 C15 C16 S2 -4.5(14) . . . . ?
C1_3 C15 C16 C17 -177.8(8) . . . . ?
C1_3 C2_3 C3_3 C4_3 -177.9(10) . . . . ?
C1_3 C2_3 C7_3 C8_3 -79.3(14) . . . . ?
C2_3 C3_3 C4_3 C5_3 -81.0(19) . . . . ?
C2_3 C7_3 C8_3 C9_3 -179.4(11) . . . . ?
C3_3 C2_3 C7_3 C8_3 148.9(13) . . . . ?
C3_3 C4_3 C5_3 C6_3 -36(3) . . . . ?
C7_3 C2_3 C3_3 C4_3 -46.8(15) . . . . ?
C7_3 C8_3 C9_3 C10_3 162.3(15) . . . . ?
C8_3 C9_3 C10_3 C11_3 -177.9(15) . . . . ?
C9_3 C10_3 C11_3 C12_3 -174.5(19) . . . . ?
C1_4 C32 C33 S4 -178.5(7) . . . . ?
C1_4 C32 C33 C34 4.3(14) . . . . ?
C1_4 C2_4 C3_4 C4_4 -84.7(17) . . . . ?
C1_4 C2_4 C7_4 C8_4 148.0(16) . . . . ?
C2_4 C3_4 C4_4 C5_4 158.5(12) . . . . ?
C2_4 C7_4 C8_4 C9_4 164.6(17) . . . . ?
C3_4 C2_4 C7_4 C8_4 -79.0(18) . . . . ?
C3_4 C4_4 C5_4 C6_4 -112(2) . . . . ?
C7_4 C2_4 C3_4 C4_4 145.0(13) . . . . ?
C7_4 C8_4 C9_4 C10_4 144(2) . . . . ?
C8_4 C9_4 C10_4 C11_4 171(2) . . . . ?
C9_4 C10_4 C11_4 C12_4 104(3) . . . . ?

loop_
_smtbx_masks_void_nr
_smtbx_masks_void_average_x
_smtbx_masks_void_average_y
_smtbx_masks_void_average_z
_smtbx_masks_void_volume
_smtbx_masks_void_count_electrons
_smtbx_masks_void_content
1 -0.460 -0.579 0.095 5478.9 665.7 ?
